data_4508944
loop_
_publ_author_name
'Cui, Shuxin'
'Zhao, Yulong'
'Zhang, Jingping'
'Liu, Qun'
'Zhang, Yan'

_publ_section_title
;
 Bipyridyl Second Ligand Dependent Structural and Magnetic Properties of
 Cu(II) Complexes with Pyridine-2,6-dicarboxylate and Water Molecule as
 First Ligand
;
_journal_issue 10
_journal_name_full 'Crystal Growth &amp; Design'
_journal_page_first 3803
_journal_paper_doi 10.1021/cg8004536
_journal_volume 8
_journal_year 2008
_chemical_formula_moiety 'C17 H12 Cl Cu N3 O5'
_chemical_formula_sum 'C17 H12 Cl Cu N3 O5'
_chemical_formula_weight 437.29
_chemical_name_systematic
; 
 ? 
;
_space_group_IT_number 2
_symmetry_cell_setting triclinic
_symmetry_space_group_name_Hall '-P 1'
_symmetry_space_group_name_H-M 'P -1'
_atom_sites_solution_hydrogens geom
_atom_sites_solution_primary direct
_atom_sites_solution_secondary difmap
_audit_creation_method SHELXL-97
_cell_angle_alpha 102.161(5)
_cell_angle_beta 91.286(5)
_cell_angle_gamma 91.914(5)
_cell_formula_units_Z 2
_cell_length_a 4.949(5)
_cell_length_b 11.885(5)
_cell_length_c 14.650(5)
_cell_measurement_reflns_used 4718
_cell_measurement_temperature 187(2)
_cell_measurement_theta_max 26.04
_cell_measurement_theta_min 1.75
_cell_volume 841.5(10)
_computing_structure_refinement 'SHELXL-97 (Sheldrick, 1997)'
_computing_structure_solution 'SHELXS-97 (Sheldrick, 1990)'
_diffrn_ambient_temperature 187(2)
_diffrn_detector_area_resol_mean 9
_diffrn_measured_fraction_theta_full 0.971
_diffrn_measured_fraction_theta_max 0.971
_diffrn_radiation_monochromator graphite
_diffrn_radiation_source 'fine-focus sealed tube'
_diffrn_radiation_type MoK\a
_diffrn_radiation_wavelength 0.71069
_diffrn_reflns_av_R_equivalents 0.0354
_diffrn_reflns_av_sigmaI/netI 0.0337
_diffrn_reflns_limit_h_max 6
_diffrn_reflns_limit_h_min -5
_diffrn_reflns_limit_k_max 13
_diffrn_reflns_limit_k_min -14
_diffrn_reflns_limit_l_max 18
_diffrn_reflns_limit_l_min -15
_diffrn_reflns_number 4718
_diffrn_reflns_theta_full 26.04
_diffrn_reflns_theta_max 26.04
_diffrn_reflns_theta_min 1.75
_diffrn_standards_number 0
_exptl_absorpt_coefficient_mu 1.493
_exptl_absorpt_correction_T_max 0.916
_exptl_absorpt_correction_T_min 0.809
_exptl_absorpt_correction_type none
_exptl_crystal_colour blue
_exptl_crystal_density_diffrn 1.726
_exptl_crystal_density_method 'not measured'
_exptl_crystal_description rod
_exptl_crystal_F_000 442
_exptl_crystal_size_max 0.239
_exptl_crystal_size_mid 0.118
_exptl_crystal_size_min 0.059
_refine_diff_density_max 0.435
_refine_diff_density_min -0.443
_refine_diff_density_rms 0.075
_refine_ls_extinction_method none
_refine_ls_goodness_of_fit_ref 1.099
_refine_ls_hydrogen_treatment mixed
_refine_ls_matrix_type full
_refine_ls_number_parameters 252
_refine_ls_number_reflns 3216
_refine_ls_number_restraints 0
_refine_ls_restrained_S_all 1.099
_refine_ls_R_factor_all 0.0323
_refine_ls_R_factor_gt 0.0300
_refine_ls_shift/su_max 0.000
_refine_ls_shift/su_mean 0.000
_refine_ls_structure_factor_coef Fsqd
_refine_ls_weighting_details 'calc w=1/[\s^2^(Fo^2^)+(0.0448P)^2^+0.2338P] where P=(Fo^2^+2Fc^2^)/3'
_refine_ls_weighting_scheme calc
_refine_ls_wR_factor_gt 0.0811
_refine_ls_wR_factor_ref 0.0825
_reflns_number_gt 2965
_reflns_number_total 3216
_reflns_threshold_expression >2sigma(I)
_cod_data_source_file cg8004536sup3.cif
_cod_data_source_block r406
_cod_depositor_comments
;
The following automatic conversions were performed:

'_symmetry_cell_setting' value 'Triclinic' changed to 'triclinic'
according to /home/saulius/struct/CIF-dictionaries/cif_core.dic
dictionary named 'cif_core.dic' version 2.4.2 from 2011-04-26.

Automatic conversion script
Id: cif_fix_values 1891 2012-01-12 08:04:46Z andrius 
;
_cod_original_sg_symbol_H-M P-1
_cod_database_code 4508944

loop_
_symmetry_equiv_pos_as_xyz
'x, y, z'
'-x, -y, -z'

loop_
_atom_site_label
_atom_site_type_symbol
_atom_site_fract_x
_atom_site_fract_y
_atom_site_fract_z
_atom_site_U_iso_or_equiv
_atom_site_adp_type
_atom_site_occupancy
_atom_site_symmetry_multiplicity
_atom_site_calc_flag
_atom_site_refinement_flags
Cu1 Cu 0.86943(5) 0.19254(2) 0.350534(16) 0.01993(10) Uani 1 1 d .
Cl1 Cl -0.37721(14) 0.35768(6) 0.94035(5) 0.04296(18) Uani 1 1 d .
O4 O 0.4365(3) -0.01819(14) 0.14036(11) 0.0316(4) Uani 1 1 d .
O1W O 1.0967(3) 0.03367(15) 0.36786(11) 0.0251(3) Uani 1 1 d .
O2 O 1.1783(3) 0.30862(13) 0.37132(10) 0.0253(3) Uani 1 1 d .
O1 O 1.5247(3) 0.36645(14) 0.29415(11) 0.0304(4) Uani 1 1 d .
O3 O 0.5677(3) 0.07899(13) 0.28372(10) 0.0221(3) Uani 1 1 d .
N1 N 0.9596(3) 0.18365(14) 0.22322(12) 0.0184(4) Uani 1 1 d .
C1 C 1.3056(4) 0.31573(17) 0.29743(15) 0.0220(4) Uani 1 1 d .
C16 C -0.1493(5) 0.3399(2) 0.85052(15) 0.0279(5) Uani 1 1 d .
N3 N 0.0717(4) 0.21253(16) 0.73055(12) 0.0252(4) Uani 1 1 d .
C2 C 1.1674(4) 0.24993(17) 0.20692(15) 0.0203(4) Uani 1 1 d .
C5 C 0.8618(4) 0.11538(19) 0.06282(15) 0.0248(5) Uani 1 1 d .
H5 H 0.7552 0.0705 0.0148 0.030 Uiso 1 1 calc R
C13 C 0.2014(4) 0.30386(18) 0.70877(14) 0.0224(4) Uani 1 1 d .
C10 C 0.3915(4) 0.27984(18) 0.63027(14) 0.0212(4) Uani 1 1 d .
C11 C 0.4699(5) 0.16824(19) 0.59441(16) 0.0275(5) Uani 1 1 d .
H11 H 0.4128 0.1082 0.6220 0.033 Uiso 1 1 calc R
C8 C 0.6590(5) 0.33789(19) 0.51262(15) 0.0275(5) Uani 1 1 d .
H8 H 0.7288 0.3968 0.4861 0.033 Uiso 1 1 calc R
N2 N 0.7195(3) 0.22939(15) 0.47510(12) 0.0208(4) Uani 1 1 d .
C9 C 0.4977(5) 0.36622(19) 0.58891(15) 0.0275(5) Uani 1 1 d .
H9 H 0.4599 0.4428 0.6127 0.033 Uiso 1 1 calc R
C6 C 0.8088(4) 0.11708(18) 0.15545(14) 0.0199(4) Uani 1 1 d .
C14 C 0.1611(5) 0.4160(2) 0.75697(17) 0.0330(6) Uani 1 1 d .
H14 H 0.2541 0.4779 0.7408 0.040 Uiso 1 1 calc R
C17 C -0.1022(5) 0.2306(2) 0.80034(16) 0.0281(5) Uani 1 1 d .
H17 H -0.1940 0.1678 0.8155 0.034 Uiso 1 1 calc R
C4 C 1.0802(5) 0.1831(2) 0.04397(15) 0.0277(5) Uani 1 1 d .
H4 H 1.1223 0.1828 -0.0176 0.033 Uiso 1 1 calc R
C15 C -0.0185(6) 0.4345(2) 0.82913(18) 0.0368(6) Uani 1 1 d .
H15 H -0.0497 0.5085 0.8621 0.044 Uiso 1 1 calc R
C12 C 0.6320(5) 0.14676(19) 0.51811(15) 0.0264(5) Uani 1 1 d .
H12 H 0.6829 0.0716 0.4954 0.032 Uiso 1 1 calc R
C3 C 1.2354(4) 0.25087(19) 0.11621(16) 0.0247(5) Uani 1 1 d .
H3 H 1.3817 0.2959 0.1039 0.030 Uiso 1 1 calc R
C7 C 0.5829(4) 0.05186(18) 0.19406(14) 0.0213(4) Uani 1 1 d .
H1A H 1.030(6) -0.029(3) 0.339(2) 0.043(9) Uiso 1 1 d .
H1B H 1.237(6) 0.042(3) 0.343(2) 0.043(9) Uiso 1 1 d .

loop_
_atom_site_aniso_label
_atom_site_aniso_U_11
_atom_site_aniso_U_22
_atom_site_aniso_U_33
_atom_site_aniso_U_23
_atom_site_aniso_U_13
_atom_site_aniso_U_12
Cu1 0.01856(16) 0.02554(16) 0.01475(15) 0.00240(10) 0.00471(10) -0.00382(11)
Cl1 0.0468(4) 0.0495(4) 0.0361(3) 0.0129(3) 0.0271(3) 0.0113(3)
O4 0.0347(9) 0.0334(9) 0.0246(8) 0.0045(7) -0.0033(7) -0.0135(7)
O1W 0.0219(8) 0.0263(9) 0.0278(9) 0.0066(7) 0.0088(7) 0.0000(7)
O2 0.0227(8) 0.0299(8) 0.0209(8) 0.0006(6) 0.0046(6) -0.0053(6)
O1 0.0268(9) 0.0275(8) 0.0346(9) 0.0024(7) 0.0074(7) -0.0093(7)
O3 0.0190(7) 0.0259(8) 0.0207(7) 0.0037(6) 0.0047(6) -0.0042(6)
N1 0.0178(9) 0.0195(8) 0.0185(8) 0.0047(7) 0.0038(7) -0.0002(7)
C1 0.0215(11) 0.0165(10) 0.0272(11) 0.0027(8) 0.0052(9) 0.0000(8)
C16 0.0277(12) 0.0364(13) 0.0218(11) 0.0092(9) 0.0121(9) 0.0050(10)
N3 0.0272(10) 0.0262(9) 0.0224(9) 0.0050(7) 0.0078(8) -0.0027(8)
C2 0.0197(10) 0.0188(10) 0.0237(11) 0.0070(8) 0.0058(8) 0.0017(8)
C5 0.0259(11) 0.0283(11) 0.0193(11) 0.0022(9) 0.0006(9) 0.0037(9)
C13 0.0220(11) 0.0251(11) 0.0202(10) 0.0048(8) 0.0031(8) -0.0013(9)
C10 0.0205(10) 0.0244(11) 0.0178(10) 0.0025(8) 0.0029(8) -0.0015(8)
C11 0.0324(12) 0.0240(11) 0.0271(12) 0.0070(9) 0.0105(10) -0.0015(9)
C8 0.0329(12) 0.0250(11) 0.0253(11) 0.0069(9) 0.0094(9) -0.0029(9)
N2 0.0199(9) 0.0246(9) 0.0170(8) 0.0027(7) 0.0028(7) -0.0025(7)
C9 0.0355(13) 0.0212(11) 0.0251(11) 0.0026(9) 0.0106(10) 0.0007(9)
C6 0.0191(10) 0.0206(10) 0.0202(10) 0.0045(8) 0.0031(8) 0.0022(8)
C14 0.0426(14) 0.0237(11) 0.0335(13) 0.0063(10) 0.0181(11) -0.0020(10)
C17 0.0297(12) 0.0292(12) 0.0262(11) 0.0075(9) 0.0089(9) -0.0036(10)
C4 0.0308(12) 0.0351(12) 0.0200(11) 0.0105(9) 0.0089(9) 0.0059(10)
C15 0.0492(16) 0.0256(12) 0.0353(14) 0.0032(10) 0.0171(12) 0.0057(11)
C12 0.0306(12) 0.0227(11) 0.0255(11) 0.0031(9) 0.0091(9) 0.0011(9)
C3 0.0232(11) 0.0263(11) 0.0271(11) 0.0108(9) 0.0084(9) 0.0005(9)
C7 0.0202(10) 0.0225(10) 0.0215(11) 0.0053(8) 0.0025(8) 0.0007(8)

loop_
_atom_type_symbol
_atom_type_description
_atom_type_scat_dispersion_real
_atom_type_scat_dispersion_imag
_atom_type_scat_source
C C 0.0033 0.0016 'International Tables Vol C Tables 4.2.6.8 and 6.1.1.4'
H H 0.0000 0.0000 'International Tables Vol C Tables 4.2.6.8 and 6.1.1.4'
N N 0.0061 0.0033 'International Tables Vol C Tables 4.2.6.8 and 6.1.1.4'
O O 0.0106 0.0060 'International Tables Vol C Tables 4.2.6.8 and 6.1.1.4'
Cu Cu 0.3201 1.2651 'International Tables Vol C Tables 4.2.6.8 and 6.1.1.4'
Cl Cl 0.1484 0.1585 'International Tables Vol C Tables 4.2.6.8 and 6.1.1.4'

loop_
_geom_angle_atom_site_label_1
_geom_angle_atom_site_label_2
_geom_angle_atom_site_label_3
_geom_angle
N1 Cu1 N2 166.40(7)
N1 Cu1 O2 81.52(7)
N2 Cu1 O2 98.52(7)
N1 Cu1 O3 79.58(7)
N2 Cu1 O3 98.95(8)
O2 Cu1 O3 160.72(6)
N1 Cu1 O1W 95.67(7)
N2 Cu1 O1W 97.73(7)
O2 Cu1 O1W 99.23(9)
O3 Cu1 O1W 86.44(8)
C1 O2 Cu1 114.43(13)
C7 O3 Cu1 114.76(13)
C6 N1 C2 122.99(18)
C6 N1 Cu1 119.72(14)
C2 N1 Cu1 117.22(14)
O1 C1 O2 126.4(2)
O1 C1 C2 119.23(19)
O2 C1 C2 114.30(18)
C15 C16 C17 120.3(2)
C15 C16 Cl1 120.00(18)
C17 C16 Cl1 119.69(18)
C17 N3 C13 118.55(19)
N1 C2 C3 119.93(19)
N1 C2 C1 111.70(17)
C3 C2 C1 128.36(19)
C6 C5 C4 117.8(2)
N3 C13 C14 121.9(2)
N3 C13 C10 116.77(19)
C14 C13 C10 121.31(19)
C11 C10 C9 116.8(2)
C11 C10 C13 120.82(19)
C9 C10 C13 122.36(19)
C12 C11 C10 119.9(2)
N2 C8 C9 122.9(2)
C8 N2 C12 117.57(18)
C8 N2 Cu1 119.86(14)
C12 N2 Cu1 121.59(14)
C8 C9 C10 119.8(2)
N1 C6 C5 120.27(19)
N1 C6 C7 111.84(18)
C5 C6 C7 127.86(19)
C15 C14 C13 119.4(2)
N3 C17 C16 121.9(2)
C3 C4 C5 120.6(2)
C16 C15 C14 117.9(2)
N2 C12 C11 122.8(2)
C2 C3 C4 118.4(2)
O4 C7 O3 126.5(2)
O4 C7 C6 119.59(19)
O3 C7 C6 113.91(17)

loop_
_geom_bond_atom_site_label_1
_geom_bond_atom_site_label_2
_geom_bond_distance
Cu1 N1 1.9095(18)
Cu1 N2 1.9540(18)
Cu1 O2 1.9984(19)
Cu1 O3 2.0621(18)
Cu1 O1W 2.2861(19)
Cl1 C16 1.736(2)
O4 C7 1.223(3)
O2 C1 1.281(3)
O1 C1 1.230(3)
O3 C7 1.289(3)
N1 C6 1.328(3)
N1 C2 1.331(3)
C1 C2 1.525(3)
C16 C15 1.374(3)
C16 C17 1.381(3)
N3 C17 1.339(3)
N3 C13 1.342(3)
C2 C3 1.380(3)
C5 C6 1.384(3)
C5 C4 1.393(3)
C13 C14 1.394(3)
C13 C10 1.489(3)
C10 C11 1.391(3)
C10 C9 1.392(3)
C11 C12 1.375(3)
C8 N2 1.338(3)
C8 C9 1.378(3)
N2 C12 1.339(3)
C6 C7 1.525(3)
C14 C15 1.383(3)
C4 C3 1.386(3)

loop_
_geom_torsion_atom_site_label_1
_geom_torsion_atom_site_label_2
_geom_torsion_atom_site_label_3
_geom_torsion_atom_site_label_4
_geom_torsion
N1 Cu1 O2 C1 -6.47(15)
N2 Cu1 O2 C1 -172.72(15)
O3 Cu1 O2 C1 -17.9(3)
O1W Cu1 O2 C1 87.95(15)
N1 Cu1 O3 C7 2.74(14)
N2 Cu1 O3 C7 169.03(15)
O2 Cu1 O3 C7 14.3(3)
O1W Cu1 O3 C7 -93.70(15)
N2 Cu1 N1 C6 -84.9(3)
O2 Cu1 N1 C6 -176.09(17)
O3 Cu1 N1 C6 0.08(15)
O1W Cu1 N1 C6 85.39(17)
N2 Cu1 N1 C2 92.1(3)
O2 Cu1 N1 C2 0.94(15)
O3 Cu1 N1 C2 177.11(16)
O1W Cu1 N1 C2 -97.58(16)
Cu1 O2 C1 O1 -167.81(18)
Cu1 O2 C1 C2 10.0(2)
C6 N1 C2 C3 -0.4(3)
Cu1 N1 C2 C3 -177.33(16)
C6 N1 C2 C1 -179.30(18)
Cu1 N1 C2 C1 3.8(2)
O1 C1 C2 N1 168.82(19)
O2 C1 C2 N1 -9.2(3)
O1 C1 C2 C3 -10.0(3)
O2 C1 C2 C3 172.0(2)
C17 N3 C13 C14 0.4(3)
C17 N3 C13 C10 -179.59(19)
N3 C13 C10 C11 -12.4(3)
C14 C13 C10 C11 167.6(2)
N3 C13 C10 C9 167.2(2)
C14 C13 C10 C9 -12.8(3)
C9 C10 C11 C12 -3.7(3)
C13 C10 C11 C12 175.9(2)
C9 C8 N2 C12 -4.4(3)
C9 C8 N2 Cu1 164.53(19)
N1 Cu1 N2 C8 -36.0(4)
O2 Cu1 N2 C8 53.17(18)
O3 Cu1 N2 C8 -118.64(17)
O1W Cu1 N2 C8 153.77(17)
N1 Cu1 N2 C12 132.4(3)
O2 Cu1 N2 C12 -138.40(17)
O3 Cu1 N2 C12 49.79(18)
O1W Cu1 N2 C12 -37.80(18)
N2 C8 C9 C10 0.3(4)
C11 C10 C9 C8 3.7(3)
C13 C10 C9 C8 -175.8(2)
C2 N1 C6 C5 -0.9(3)
Cu1 N1 C6 C5 175.97(16)
C2 N1 C6 C7 -179.25(18)
Cu1 N1 C6 C7 -2.4(2)
C4 C5 C6 N1 1.5(3)
C4 C5 C6 C7 179.6(2)
N3 C13 C14 C15 -0.3(4)
C10 C13 C14 C15 179.7(2)
C13 N3 C17 C16 -0.5(3)
C15 C16 C17 N3 0.6(4)
Cl1 C16 C17 N3 -179.94(18)
C6 C5 C4 C3 -0.9(3)
C17 C16 C15 C14 -0.5(4)
Cl1 C16 C15 C14 -180.0(2)
C13 C14 C15 C16 0.4(4)
C8 N2 C12 C11 4.4(3)
Cu1 N2 C12 C11 -164.29(18)
C10 C11 C12 N2 -0.3(4)
N1 C2 C3 C4 1.0(3)
C1 C2 C3 C4 179.7(2)
C5 C4 C3 C2 -0.3(3)
Cu1 O3 C7 O4 175.76(19)
Cu1 O3 C7 C6 -4.6(2)
N1 C6 C7 O4 -175.7(2)
C5 C6 C7 O4 6.1(4)
N1 C6 C7 O3 4.6(3)
C5 C6 C7 O3 -173.6(2)
